data_4336339
loop_
_publ_author_name
'Sirous Jamali'
'Mona M. Ashtiani'
'Zahra Jamshidi'
'Elena Lalinde'
'M. Teresa Moreno'
'Hamidreza Samouei'
'Eduardo Escudero-Ad\'an'
'Jordi Benet-Buchholz'

_publ_section_title
;
 A Highly Efficient Luminescent Pt2Tl2 Chain with a Short TlI-TlI
 Interaction
;
_journal_name_full 'Inorganic Chemistry'
_journal_page_first 10729
_journal_page_last 10731
_journal_paper_doi 10.1021/ic401890t
_journal_volume 52
_journal_year 2013
_chemical_formula_sum 'C48 H108 F12 P6 Pt2 Tl2'
_chemical_formula_weight 1898.08
_chemical_name_systematic
; 
 ? 
;
_space_group_IT_number 14
_symmetry_cell_setting monoclinic
_symmetry_space_group_name_Hall '-P 2ybc'
_symmetry_space_group_name_H-M 'P 1 21/c 1'
_atom_sites_solution_hydrogens geom
_atom_sites_solution_primary direct
_atom_sites_solution_secondary difmap
_audit_creation_method SHELXL-97
_cell_angle_alpha 90.00
_cell_angle_beta 106.1130(10)
_cell_angle_gamma 90.00
_cell_formula_units_Z 2
_cell_length_a 11.4776(4)
_cell_length_b 16.3213(5)
_cell_length_c 17.6486(6)
_cell_measurement_reflns_used 9958
_cell_measurement_temperature 100(2)
_cell_measurement_theta_max 29.76
_cell_measurement_theta_min 2.23
_cell_volume 3176.22(18)
_computing_cell_refinement 'Bruker APEX2 v2011.4-0'
_computing_data_collection 'Bruker APEX2 v2011.4-0'
_computing_data_reduction 'Bruker SAINT V7.60A'
_computing_molecular_graphics 'Bruker SHELXTL'
_computing_publication_material 'Bruker SHELXTL'
_computing_structure_refinement 'SHELXL-97 (Sheldrick, 2008)'
_computing_structure_solution 'SHELXS-97 (Sheldrick, 2008)'
_diffrn_ambient_temperature 100(2)
_diffrn_detector_area_resol_mean 512
_diffrn_detector_type '4K CCD area detector APEX II'
_diffrn_measured_fraction_theta_full 0.999
_diffrn_measured_fraction_theta_max 0.895
_diffrn_measurement_device_type 'APEX DUO Kappa 4-axis goniometer'
_diffrn_measurement_method
;
 Fullsphere data collection, phi and omega scans
;
_diffrn_measurement_specimen_support 'magnetic support whith MicroMount'
_diffrn_radiation_monochromator 'Quazar MX Multilayer Optics'
_diffrn_radiation_type MoK\a
_diffrn_radiation_wavelength 0.71073
_diffrn_reflns_av_R_equivalents 0.0344
_diffrn_reflns_av_sigmaI/netI 0.0378
_diffrn_reflns_limit_h_max 10
_diffrn_reflns_limit_h_min -15
_diffrn_reflns_limit_k_max 23
_diffrn_reflns_limit_k_min -20
_diffrn_reflns_limit_l_max 24
_diffrn_reflns_limit_l_min -23
_diffrn_reflns_number 29546
_diffrn_reflns_theta_full 25.00
_diffrn_reflns_theta_max 30.37
_diffrn_reflns_theta_min 1.73
_diffrn_source 'Micorfocus source E025 IuS'
_diffrn_source_current 0.6
_diffrn_source_power 50
_diffrn_source_size '0.2 mm x 0.2 mm fine focus'
_diffrn_source_type 'Bruker APEX DUO'
_exptl_absorpt_coefficient_mu 9.665
_exptl_absorpt_correction_T_max 0.4449
_exptl_absorpt_correction_T_min 0.3250
_exptl_absorpt_correction_type empirical
_exptl_absorpt_process_details
; 
 SADABS Version 2008/1 Bruker-Nonius
 Blessing, Acta Cryst. (1995) A51 33-38
;
_exptl_crystal_colour orange
_exptl_crystal_density_diffrn 1.985
_exptl_crystal_description block
_exptl_crystal_F_000 1824
_exptl_crystal_size_max 0.15
_exptl_crystal_size_mid 0.15
_exptl_crystal_size_min 0.10
_refine_diff_density_max 2.101
_refine_diff_density_min -2.152
_refine_diff_density_rms 0.175
_refine_ls_extinction_method none
_refine_ls_goodness_of_fit_ref 1.029
_refine_ls_hydrogen_treatment noref
_refine_ls_matrix_type full
_refine_ls_number_parameters 334
_refine_ls_number_reflns 8585
_refine_ls_number_restraints 0
_refine_ls_restrained_S_all 1.029
_refine_ls_R_factor_all 0.0356
_refine_ls_R_factor_gt 0.0271
_refine_ls_shift/su_max 0.003
_refine_ls_shift/su_mean 0.000
_refine_ls_structure_factor_coef Fsqd
_refine_ls_weighting_details 'calc w=1/[\s^2^(Fo^2^)+(0.0197P)^2^+13.3240P] where P=(Fo^2^+2Fc^2^)/3'
_refine_ls_weighting_scheme calc
_refine_ls_wR_factor_gt 0.0595
_refine_ls_wR_factor_ref 0.0623
_reflns_number_gt 7410
_reflns_number_total 8585
_reflns_threshold_expression >2sigma(I)
_cod_data_source_file ic401890t_si_001.cif
_cod_data_source_block mo_hrs_s2b_0m
_cod_database_code 4336339

loop_
_symmetry_equiv_pos_as_xyz
'x, y, z'
'-x, y+1/2, -z+1/2'
'-x, -y, -z'
'x, -y-1/2, z-1/2'

loop_
_atom_site_label
_atom_site_type_symbol
_atom_site_fract_x
_atom_site_fract_y
_atom_site_fract_z
_atom_site_U_iso_or_equiv
_atom_site_adp_type
_atom_site_occupancy
_atom_site_symmetry_multiplicity
_atom_site_calc_flag
_atom_site_refinement_flags
Pt1 Pt 0.749635(13) 0.076611(9) 0.736901(9) 0.00783(4) Uani 1 1 d .
Tl1 Tl 0.601424(15) 0.034916(10) 0.594097(10) 0.01665(5) Uani 1 1 d .
P1 P 0.63098(9) 0.02223(6) 0.81160(6) 0.00754(18) Uani 1 1 d .
P2 P 0.90308(9) 0.13226(6) 0.69086(6) 0.00939(19) Uani 1 1 d .
C1 C 0.5482(4) -0.0785(2) 0.7735(3) 0.0146(8) Uani 1 1 d .
C2 C 0.6341(4) -0.1314(2) 0.7407(3) 0.0179(9) Uani 1 1 d .
H2A H 0.5872 -0.1738 0.7060 0.027 Uiso 1 1 calc R
H2B H 0.6944 -0.1574 0.7845 0.027 Uiso 1 1 calc R
H2C H 0.6752 -0.0967 0.7108 0.027 Uiso 1 1 calc R
C3 C 0.4326(4) -0.0631(3) 0.7062(3) 0.0191(9) Uani 1 1 d .
H3A H 0.3989 -0.1155 0.6832 0.029 Uiso 1 1 calc R
H3B H 0.4523 -0.0293 0.6655 0.029 Uiso 1 1 calc R
H3C H 0.3728 -0.0345 0.7269 0.029 Uiso 1 1 calc R
C4 C 0.5085(4) -0.1286(3) 0.8362(3) 0.0199(9) Uani 1 1 d .
H4A H 0.4547 -0.0953 0.8582 0.030 Uiso 1 1 calc R
H4B H 0.5802 -0.1445 0.8785 0.030 Uiso 1 1 calc R
H4C H 0.4654 -0.1780 0.8118 0.030 Uiso 1 1 calc R
C5 C 0.7385(4) -0.0003(3) 0.9137(3) 0.0154(8) Uani 1 1 d .
C6 C 0.8152(4) -0.0764(3) 0.9089(3) 0.0190(9) Uani 1 1 d .
H6A H 0.8848 -0.0790 0.9560 0.028 Uiso 1 1 calc R
H6B H 0.8441 -0.0729 0.8618 0.028 Uiso 1 1 calc R
H6C H 0.7656 -0.1258 0.9061 0.028 Uiso 1 1 calc R
C7 C 0.6778(4) -0.0121(3) 0.9802(3) 0.0201(9) Uani 1 1 d .
H7A H 0.6195 -0.0573 0.9668 0.030 Uiso 1 1 calc R
H7B H 0.6353 0.0384 0.9868 0.030 Uiso 1 1 calc R
H7C H 0.7397 -0.0247 1.0294 0.030 Uiso 1 1 calc R
C8 C 0.8286(4) 0.0710(3) 0.9374(3) 0.0195(9) Uani 1 1 d .
H8A H 0.8888 0.0580 0.9873 0.029 Uiso 1 1 calc R
H8B H 0.7848 0.1209 0.9438 0.029 Uiso 1 1 calc R
H8C H 0.8696 0.0797 0.8962 0.029 Uiso 1 1 calc R
C9 C 0.5146(4) 0.1005(2) 0.8224(2) 0.0120(8) Uani 1 1 d .
C10 C 0.4541(4) 0.1366(3) 0.7405(2) 0.0144(8) Uani 1 1 d .
H10A H 0.3967 0.1794 0.7452 0.022 Uiso 1 1 calc R
H10B H 0.4107 0.0932 0.7055 0.022 Uiso 1 1 calc R
H10C H 0.5163 0.1601 0.7186 0.022 Uiso 1 1 calc R
C11 C 0.5780(4) 0.1729(3) 0.8729(3) 0.0184(9) Uani 1 1 d .
H11A H 0.5194 0.2171 0.8706 0.028 Uiso 1 1 calc R
H11B H 0.6441 0.1928 0.8525 0.028 Uiso 1 1 calc R
H11C H 0.6111 0.1549 0.9276 0.028 Uiso 1 1 calc R
C12 C 0.4169(4) 0.0689(3) 0.8582(3) 0.0201(9) Uani 1 1 d .
H12A H 0.4552 0.0427 0.9090 0.030 Uiso 1 1 calc R
H12B H 0.3661 0.0289 0.8224 0.030 Uiso 1 1 calc R
H12C H 0.3666 0.1148 0.8663 0.030 Uiso 1 1 calc R
C13 C 1.0124(4) 0.1828(3) 0.7811(3) 0.0187(9) Uani 1 1 d .
C14 C 1.0769(4) 0.1151(3) 0.8381(3) 0.0247(10) Uani 1 1 d .
H14A H 1.1170 0.1392 0.8895 0.037 Uiso 1 1 calc R
H14B H 1.1376 0.0884 0.8168 0.037 Uiso 1 1 calc R
H14C H 1.0173 0.0744 0.8441 0.037 Uiso 1 1 calc R
C15 C 0.9381(5) 0.2329(3) 0.8249(3) 0.0258(11) Uani 1 1 d .
H15A H 0.9904 0.2496 0.8765 0.039 Uiso 1 1 calc R
H15B H 0.8712 0.1994 0.8322 0.039 Uiso 1 1 calc R
H15C H 0.9053 0.2817 0.7939 0.039 Uiso 1 1 calc R
C16 C 1.1118(5) 0.2382(3) 0.7648(3) 0.0279(11) Uani 1 1 d .
H16A H 1.0739 0.2842 0.7313 0.042 Uiso 1 1 calc R
H16B H 1.1609 0.2063 0.7380 0.042 Uiso 1 1 calc R
H16C H 1.1638 0.2592 0.8149 0.042 Uiso 1 1 calc R
C17 C 0.9862(4) 0.0460(3) 0.6548(3) 0.0155(8) Uani 1 1 d .
C18 C 1.1167(4) 0.0651(3) 0.6528(3) 0.0214(10) Uani 1 1 d .
H18A H 1.1674 0.0752 0.7066 0.032 Uiso 1 1 calc R
H18B H 1.1165 0.1138 0.6203 0.032 Uiso 1 1 calc R
H18C H 1.1491 0.0184 0.6303 0.032 Uiso 1 1 calc R
C19 C 0.9138(5) 0.0215(3) 0.5704(3) 0.0265(11) Uani 1 1 d .
H19A H 0.9184 0.0657 0.5338 0.040 Uiso 1 1 calc R
H19B H 0.8289 0.0120 0.5689 0.040 Uiso 1 1 calc R
H19C H 0.9482 -0.0287 0.5551 0.040 Uiso 1 1 calc R
C20 C 0.9874(5) -0.0297(3) 0.7063(4) 0.0300(12) Uani 1 1 d .
H20A H 1.0207 -0.0764 0.6844 0.045 Uiso 1 1 calc R
H20B H 0.9044 -0.0422 0.7075 0.045 Uiso 1 1 calc R
H20C H 1.0377 -0.0187 0.7600 0.045 Uiso 1 1 calc R
C21 C 0.8608(4) 0.2150(3) 0.6106(3) 0.0196(9) Uani 1 1 d .
C22 C 0.9615(4) 0.2347(3) 0.5712(3) 0.0244(10) Uani 1 1 d .
H22A H 0.9709 0.1887 0.5378 0.037 Uiso 1 1 calc R
H22B H 1.0380 0.2440 0.6120 0.037 Uiso 1 1 calc R
H22C H 0.9396 0.2841 0.5389 0.037 Uiso 1 1 calc R
C23 C 0.8238(5) 0.2942(3) 0.6449(3) 0.0311(12) Uani 1 1 d .
H23A H 0.7875 0.3323 0.6019 0.047 Uiso 1 1 calc R
H23B H 0.8956 0.3194 0.6808 0.047 Uiso 1 1 calc R
H23C H 0.7646 0.2813 0.6739 0.047 Uiso 1 1 calc R
C24 C 0.7466(4) 0.1889(3) 0.5457(3) 0.0288(12) Uani 1 1 d .
H24A H 0.6766 0.1883 0.5673 0.043 Uiso 1 1 calc R
H24B H 0.7587 0.1340 0.5267 0.043 Uiso 1 1 calc R
H24C H 0.7318 0.2279 0.5018 0.043 Uiso 1 1 calc R
P1A P 0.31568(11) 0.18328(7) 0.51056(7) 0.0168(2) Uani 1 1 d .
F1A F 0.3188(2) 0.09119(15) 0.54441(15) 0.0198(6) Uani 1 1 d .
F2A F 0.2804(3) 0.21718(16) 0.58617(17) 0.0241(6) Uani 1 1 d .
F3A F 0.3153(3) 0.27445(16) 0.47731(17) 0.0297(7) Uani 1 1 d .
F4A F 0.3513(4) 0.1484(2) 0.43594(19) 0.0501(10) Uani 1 1 d .
F5A F 0.4562(2) 0.19307(17) 0.55760(18) 0.0277(6) Uani 1 1 d .
F6A F 0.1751(3) 0.17345(19) 0.4662(2) 0.0423(9) Uani 1 1 d .

loop_
_atom_site_aniso_label
_atom_site_aniso_U_11
_atom_site_aniso_U_22
_atom_site_aniso_U_33
_atom_site_aniso_U_23
_atom_site_aniso_U_13
_atom_site_aniso_U_12
Pt1 0.00748(7) 0.00867(7) 0.00775(7) -0.00045(5) 0.00281(5) -0.00237(5)
Tl1 0.01439(8) 0.02116(9) 0.01292(8) -0.00264(6) 0.00132(6) -0.00213(6)
P1 0.0065(4) 0.0068(4) 0.0096(5) 0.0011(3) 0.0028(4) -0.0002(3)
P2 0.0079(5) 0.0103(5) 0.0104(5) 0.0031(4) 0.0030(4) -0.0005(3)
C1 0.014(2) 0.0104(19) 0.019(2) -0.0026(16) 0.0038(17) -0.0026(15)
C2 0.025(2) 0.0087(19) 0.020(2) -0.0054(16) 0.0064(19) 0.0006(16)
C3 0.014(2) 0.016(2) 0.024(2) -0.0012(17) 0.0000(18) -0.0042(16)
C4 0.019(2) 0.013(2) 0.030(3) 0.0027(17) 0.011(2) -0.0044(16)
C5 0.012(2) 0.016(2) 0.017(2) 0.0033(16) 0.0016(17) 0.0010(15)
C6 0.015(2) 0.020(2) 0.022(2) 0.0070(18) 0.0051(18) 0.0047(17)
C7 0.022(2) 0.023(2) 0.016(2) 0.0040(17) 0.0060(19) 0.0043(18)
C8 0.018(2) 0.024(2) 0.014(2) 0.0000(17) 0.0012(18) -0.0018(17)
C9 0.013(2) 0.0116(19) 0.0118(19) 0.0004(14) 0.0041(16) 0.0033(14)
C10 0.013(2) 0.015(2) 0.014(2) 0.0008(15) 0.0028(16) 0.0053(15)
C11 0.024(2) 0.014(2) 0.015(2) -0.0023(16) 0.0013(18) 0.0055(17)
C12 0.017(2) 0.026(2) 0.021(2) 0.0033(18) 0.0112(19) 0.0073(17)
C13 0.019(2) 0.019(2) 0.018(2) -0.0011(17) 0.0062(18) -0.0072(17)
C14 0.015(2) 0.039(3) 0.017(2) 0.004(2) -0.0005(18) -0.002(2)
C15 0.028(3) 0.025(3) 0.027(3) -0.010(2) 0.012(2) -0.011(2)
C16 0.023(3) 0.033(3) 0.028(3) -0.005(2) 0.007(2) -0.018(2)
C17 0.015(2) 0.0131(19) 0.023(2) -0.0007(16) 0.0125(18) -0.0014(15)
C18 0.015(2) 0.021(2) 0.031(3) 0.0035(19) 0.011(2) 0.0026(17)
C19 0.025(3) 0.029(3) 0.029(3) -0.013(2) 0.013(2) -0.007(2)
C20 0.034(3) 0.013(2) 0.053(4) 0.009(2) 0.028(3) 0.0098(19)
C21 0.019(2) 0.019(2) 0.021(2) 0.0115(17) 0.0066(19) 0.0023(17)
C22 0.025(3) 0.022(2) 0.029(3) 0.016(2) 0.012(2) -0.0011(19)
C23 0.030(3) 0.018(2) 0.049(3) 0.014(2) 0.018(3) 0.010(2)
C24 0.019(2) 0.037(3) 0.025(3) 0.020(2) -0.001(2) -0.002(2)
P1A 0.0220(6) 0.0124(5) 0.0135(5) 0.0000(4) 0.0005(5) 0.0014(4)
F1A 0.0239(14) 0.0111(12) 0.0220(14) 0.0012(10) 0.0027(11) 0.0003(10)
F2A 0.0292(15) 0.0183(14) 0.0293(15) -0.0001(11) 0.0159(13) 0.0035(11)
F3A 0.0434(18) 0.0161(14) 0.0289(16) 0.0073(11) 0.0086(14) 0.0019(12)
F4A 0.107(3) 0.0299(18) 0.0252(17) -0.0033(14) 0.038(2) 0.0065(19)
F5A 0.0132(13) 0.0271(15) 0.0419(18) 0.0038(13) 0.0064(13) -0.0005(11)
F6A 0.0314(18) 0.0314(17) 0.045(2) 0.0032(14) -0.0207(15) -0.0013(13)

loop_
_atom_type_symbol
_atom_type_description
_atom_type_scat_dispersion_real
_atom_type_scat_dispersion_imag
_atom_type_scat_source
C C 0.0033 0.0016 'International Tables Vol C Tables 4.2.6.8 and 6.1.1.4'
H H 0.0000 0.0000 'International Tables Vol C Tables 4.2.6.8 and 6.1.1.4'
F F 0.0171 0.0103 'International Tables Vol C Tables 4.2.6.8 and 6.1.1.4'
P P 0.1023 0.0942 'International Tables Vol C Tables 4.2.6.8 and 6.1.1.4'
Pt Pt -1.7033 8.3905 'International Tables Vol C Tables 4.2.6.8 and 6.1.1.4'
Tl Tl -2.8358 9.6688 'International Tables Vol C Tables 4.2.6.8 and 6.1.1.4'

loop_
_geom_angle_atom_site_label_1
_geom_angle_atom_site_label_2
_geom_angle_atom_site_label_3
_geom_angle
_geom_angle_site_symmetry_3
P1 Pt1 P2 166.36(4) .
P1 Pt1 Tl1 96.70(3) .
P2 Pt1 Tl1 96.56(3) .
Pt1 Tl1 Tl1 176.244(9) 3_656
C9 P1 C5 108.85(19) .
C9 P1 C1 108.50(19) .
C5 P1 C1 106.92(19) .
C9 P1 Pt1 109.92(13) .
C5 P1 Pt1 106.37(14) .
C1 P1 Pt1 116.04(14) .
C17 P2 C21 108.7(2) .
C17 P2 C13 108.8(2) .
C21 P2 C13 106.5(2) .
C17 P2 Pt1 109.07(13) .
C21 P2 Pt1 118.23(15) .
C13 P2 Pt1 105.21(14) .
C3 C1 C2 107.9(4) .
C3 C1 C4 106.2(3) .
C2 C1 C4 108.6(3) .
C3 C1 P1 111.5(3) .
C2 C1 P1 107.8(3) .
C4 C1 P1 114.6(3) .
C7 C5 C8 107.5(4) .
C7 C5 C6 109.3(3) .
C8 C5 C6 105.9(4) .
C7 C5 P1 115.7(3) .
C8 C5 P1 108.6(3) .
C6 C5 P1 109.5(3) .
C12 C9 C10 109.2(3) .
C12 C9 C11 107.7(4) .
C10 C9 C11 105.6(3) .
C12 C9 P1 115.8(3) .
C10 C9 P1 108.1(3) .
C11 C9 P1 110.0(3) .
C15 C13 C14 106.8(4) .
C15 C13 C16 108.9(4) .
C14 C13 C16 107.2(4) .
C15 C13 P2 108.7(3) .
C14 C13 P2 108.6(3) .
C16 C13 P2 116.3(3) .
C20 C17 C18 109.2(4) .
C20 C17 C19 106.1(4) .
C18 C17 C19 107.3(4) .
C20 C17 P2 108.6(3) .
C18 C17 P2 116.0(3) .
C19 C17 P2 109.1(3) .
C23 C21 C22 109.0(4) .
C23 C21 C24 104.7(4) .
C22 C21 C24 108.3(4) .
C23 C21 P2 110.0(3) .
C22 C21 P2 114.4(3) .
C24 C21 P2 110.0(3) .
F4A P1A F6A 90.9(2) .
F4A P1A F2A 179.21(18) .
F6A P1A F2A 89.33(18) .
F4A P1A F3A 90.28(17) .
F6A P1A F3A 90.79(17) .
F2A P1A F3A 90.49(15) .
F4A P1A F5A 90.6(2) .
F6A P1A F5A 178.36(19) .
F2A P1A F5A 89.15(16) .
F3A P1A F5A 89.85(16) .
F4A P1A F1A 89.33(16) .
F6A P1A F1A 90.23(16) .
F2A P1A F1A 89.90(15) .
F3A P1A F1A 178.92(17) .
F5A P1A F1A 89.15(15) .

loop_
_geom_bond_atom_site_label_1
_geom_bond_atom_site_label_2
_geom_bond_distance
_geom_bond_site_symmetry_2
Pt1 P1 2.3188(10) .
Pt1 P2 2.3198(10) .
Pt1 Tl1 2.7072(2) .
Tl1 Tl1 3.6687(3) 3_656
P1 C9 1.896(4) .
P1 C5 1.916(4) .
P1 C1 1.925(4) .
P2 C17 1.907(4) .
P2 C21 1.919(4) .
P2 C13 1.919(5) .
C1 C3 1.536(6) .
C1 C2 1.538(6) .
C1 C4 1.544(6) .
C5 C7 1.534(6) .
C5 C8 1.537(6) .
C5 C6 1.538(6) .
C9 C12 1.521(6) .
C9 C10 1.536(6) .
C9 C11 1.537(6) .
C13 C15 1.536(7) .
C13 C14 1.538(6) .
C13 C16 1.544(6) .
C17 C20 1.531(6) .
C17 C18 1.539(6) .
C17 C19 1.542(7) .
C21 C23 1.537(7) .
C21 C22 1.538(6) .
C21 C24 1.542(7) .
P1A F4A 1.589(3) .
P1A F6A 1.595(3) .
P1A F2A 1.597(3) .
P1A F3A 1.599(3) .
P1A F5A 1.604(3) .
P1A F1A 1.614(3) .

loop_
_geom_torsion_atom_site_label_1
_geom_torsion_atom_site_label_2
_geom_torsion_atom_site_label_3
_geom_torsion_atom_site_label_4
_geom_torsion
_geom_torsion_site_symmetry_4
P1 Pt1 Tl1 Tl1 -45.23(15) 3_656
P2 Pt1 Tl1 Tl1 131.55(14) 3_656
P2 Pt1 P1 C9 107.07(19) .
Tl1 Pt1 P1 C9 -86.60(14) .
P2 Pt1 P1 C5 -10.6(2) .
Tl1 Pt1 P1 C5 155.71(14) .
P2 Pt1 P1 C1 -129.38(19) .
Tl1 Pt1 P1 C1 36.95(15) .
P1 Pt1 P2 C17 94.4(2) .
Tl1 Pt1 P2 C17 -71.97(15) .
P1 Pt1 P2 C21 -140.9(2) .
Tl1 Pt1 P2 C21 52.79(17) .
P1 Pt1 P2 C13 -22.2(2) .
Tl1 Pt1 P2 C13 171.44(15) .
C9 P1 C1 C3 44.3(3) .
C5 P1 C1 C3 161.6(3) .
Pt1 P1 C1 C3 -79.9(3) .
C9 P1 C1 C2 162.6(3) .
C5 P1 C1 C2 -80.2(3) .
Pt1 P1 C1 C2 38.3(3) .
C9 P1 C1 C4 -76.3(3) .
C5 P1 C1 C4 40.9(4) .
Pt1 P1 C1 C4 159.4(3) .
C9 P1 C5 C7 43.9(4) .
C1 P1 C5 C7 -73.2(4) .
Pt1 P1 C5 C7 162.3(3) .
C9 P1 C5 C8 -77.0(3) .
C1 P1 C5 C8 166.0(3) .
Pt1 P1 C5 C8 41.4(3) .
C9 P1 C5 C6 167.8(3) .
C1 P1 C5 C6 50.7(3) .
Pt1 P1 C5 C6 -73.9(3) .
C5 P1 C9 C12 -73.6(3) .
C1 P1 C9 C12 42.4(4) .
Pt1 P1 C9 C12 170.2(3) .
C5 P1 C9 C10 163.6(3) .
C1 P1 C9 C10 -80.4(3) .
Pt1 P1 C9 C10 47.5(3) .
C5 P1 C9 C11 48.8(3) .
C1 P1 C9 C11 164.8(3) .
Pt1 P1 C9 C11 -67.4(3) .
C17 P2 C13 C15 -162.9(3) .
C21 P2 C13 C15 80.1(3) .
Pt1 P2 C13 C15 -46.2(3) .
C17 P2 C13 C14 -47.2(3) .
C21 P2 C13 C14 -164.1(3) .
Pt1 P2 C13 C14 69.6(3) .
C17 P2 C13 C16 73.8(4) .
C21 P2 C13 C16 -43.2(4) .
Pt1 P2 C13 C16 -169.5(3) .
C21 P2 C17 C20 -163.8(3) .
C13 P2 C17 C20 80.7(4) .
Pt1 P2 C17 C20 -33.6(4) .
C21 P2 C17 C18 72.9(4) .
C13 P2 C17 C18 -42.7(4) .
Pt1 P2 C17 C18 -157.0(3) .
C21 P2 C17 C19 -48.5(3) .
C13 P2 C17 C19 -164.0(3) .
Pt1 P2 C17 C19 81.7(3) .
C17 P2 C21 C23 -165.6(3) .
C13 P2 C21 C23 -48.5(4) .
Pt1 P2 C21 C23 69.5(4) .
C17 P2 C21 C22 -42.5(4) .
C13 P2 C21 C22 74.6(4) .
Pt1 P2 C21 C22 -167.4(3) .
C17 P2 C21 C24 79.6(4) .
C13 P2 C21 C24 -163.3(3) .
Pt1 P2 C21 C24 -45.3(4) .
